data_7023026
loop_
_publ_author_name
'Gai, Yan-Li'
'Jiang, Fei-Long'
'Chen, Lian'
'Bu, Yang'
'Wu, Ming-Yan'
'Zhou, Kang'
'Pan, Jie'
'Hong, Mao-Chun'

_publ_section_title
;
 A series of novel zinc(II) entangled coordination polymers based on
 carboxyphenyl-terpyridine ligands.
;
_journal_issue 27
_journal_name_full 'Dalton transactions (Cambridge, England : 2003)'
_journal_page_first 9954
_journal_page_last 9965
_journal_paper_doi 10.1039/c3dt50532d
_journal_volume 42
_journal_year 2013
_chemical_formula_sum 'C88 H58 Cl4 N12 O9 Zn4'
_chemical_formula_weight 1830.74
_chemical_name_systematic
;
?
;
_space_group_IT_number 14
_symmetry_cell_setting monoclinic
_symmetry_space_group_name_Hall '-P 2ybc'
_symmetry_space_group_name_H-M 'P 1 21/c 1'
_atom_sites_solution_hydrogens geom
_atom_sites_solution_primary direct
_atom_sites_solution_secondary difmap
_audit_creation_method SHELXL-97
_cell_angle_alpha 90.00
_cell_angle_beta 95.390(7)
_cell_angle_gamma 90.00
_cell_formula_units_Z 2
_cell_length_a 17.8687(18)
_cell_length_b 18.2000(14)
_cell_length_c 12.7837(13)
_cell_measurement_reflns_used 8912
_cell_measurement_temperature 293(2)
_cell_measurement_theta_max 27.5438
_cell_measurement_theta_min 2.5144
_cell_volume 4139.0(7)
_computing_cell_refinement 'CrystalClear (Rigaku Inc., 2008)'
_computing_data_collection 'CrystalClear (Rigaku Inc., 2008)'
_computing_data_reduction 'CrystalClear (Rigaku Inc., 2008)'
_computing_molecular_graphics 'Bruker SHELXTL'
_computing_publication_material 'Bruker SHELXTL'
_computing_structure_refinement 'SHELXL-97 (Sheldrick, 1997)'
_computing_structure_solution 'SHELXS-97 (Sheldrick, 1990)'
_diffrn_ambient_temperature 293(2)
_diffrn_detector_area_resol_mean 14.6306
_diffrn_measured_fraction_theta_full 0.985
_diffrn_measured_fraction_theta_max 0.985
_diffrn_measurement_device_type Mercury70_(2x2_bin_mode)
_diffrn_measurement_method CCD_Profile_fitting
_diffrn_radiation_monochromator graphite
_diffrn_radiation_source 'fine-focus sealed tube'
_diffrn_radiation_type MoK\a
_diffrn_radiation_wavelength 0.71073
_diffrn_reflns_av_R_equivalents 0.0299
_diffrn_reflns_av_unetI/netI 0.0310
_diffrn_reflns_limit_h_max 21
_diffrn_reflns_limit_h_min -20
_diffrn_reflns_limit_k_max 21
_diffrn_reflns_limit_k_min -21
_diffrn_reflns_limit_l_max 15
_diffrn_reflns_limit_l_min -15
_diffrn_reflns_number 25754
_diffrn_reflns_theta_full 25.00
_diffrn_reflns_theta_max 25.00
_diffrn_reflns_theta_min 2.51
_exptl_absorpt_coefficient_mu 1.340
_exptl_absorpt_correction_T_max 0.7754
_exptl_absorpt_correction_T_min 0.5539
_exptl_absorpt_correction_type multi-scan
_exptl_absorpt_process_details 'Sphere (Rigaku CrystalClear)'
_exptl_crystal_colour yellow
_exptl_crystal_density_diffrn 1.469
_exptl_crystal_density_method 'not measured'
_exptl_crystal_description prism
_exptl_crystal_F_000 1860
_exptl_crystal_size_max 0.50
_exptl_crystal_size_mid 0.30
_exptl_crystal_size_min 0.20
_refine_diff_density_max 0.951
_refine_diff_density_min -0.670
_refine_diff_density_rms 0.090
_refine_ls_extinction_coef 0.0016(5)
_refine_ls_extinction_expression Fc^*^=kFc[1+0.001xFc^2^\l^3^/sin(2\q)]^-1/4^
_refine_ls_extinction_method SHELXL
_refine_ls_goodness_of_fit_ref 1.055
_refine_ls_hydrogen_treatment constr
_refine_ls_matrix_type full
_refine_ls_number_parameters 542
_refine_ls_number_reflns 7179
_refine_ls_number_restraints 0
_refine_ls_restrained_S_all 1.055
_refine_ls_R_factor_all 0.0697
_refine_ls_R_factor_gt 0.0603
_refine_ls_shift/su_max 0.001
_refine_ls_shift/su_mean 0.000
_refine_ls_structure_factor_coef Fsqd
_refine_ls_weighting_details 'calc w=1/[\s^2^(Fo^2^)+(0.0919P)^2^+8.7616P] where P=(Fo^2^+2Fc^2^)/3'
_refine_ls_weighting_scheme calc
_refine_ls_wR_factor_gt 0.1658
_refine_ls_wR_factor_ref 0.1757
_reflns_number_gt 6123
_reflns_number_total 7179
_reflns_threshold_expression >2sigma(I)
_cod_data_source_file c3dt50532d.txt
_cod_data_source_block complex_1
_cod_depositor_comments
;
The following automatic conversions were performed:

'_exptl_absorpt_correction_type' value 'Multi-scan' changed to
'multi-scan' according to
/home/saulius/struct/CIF-dictionaries/cif_core.dic dictionary named
'cif_core.dic' version 2.4.2 from 2011-04-26.

Automatic conversion script
Id: cif_fix_values 1891 2012-01-12 08:04:46Z andrius 
;
_cod_original_sg_symbol_H-M p21/c
_cod_database_code 7023026

loop_
_symmetry_equiv_pos_as_xyz
'x, y, z'
'-x, y+1/2, -z+1/2'
'-x, -y, -z'
'x, -y-1/2, z-1/2'

loop_
_atom_site_label
_atom_site_type_symbol
_atom_site_fract_x
_atom_site_fract_y
_atom_site_fract_z
_atom_site_U_iso_or_equiv
_atom_site_adp_type
_atom_site_occupancy
_atom_site_symmetry_multiplicity
_atom_site_calc_flag
_atom_site_refinement_flags
Zn1 Zn 0.44195(3) 0.62243(3) 0.70739(4) 0.0432(2) Uani 1 1 d .
Zn2 Zn 0.06279(3) 1.06703(3) 1.25932(4) 0.0449(2) Uani 1 1 d .
Cl1 Cl 0.56258(8) 0.63236(10) 0.77200(12) 0.0713(4) Uani 1 1 d .
Cl2 Cl -0.05437(8) 1.02970(10) 1.29328(11) 0.0685(4) Uani 1 1 d .
O1 O 0.3689(2) 0.69665(19) 0.7390(3) 0.0590(9) Uani 1 1 d .
O2 O 0.3791(3) 0.7936(2) 0.6355(3) 0.0664(11) Uani 1 1 d .
O3 O 0.0878(3) 0.1532(2) 0.3595(4) 0.0805(13) Uani 1 1 d .
O4 O 0.1829(3) 0.1347(2) 0.2685(3) 0.0769(13) Uani 1 1 d .
O5 O 0.0315(15) 0.1428(8) 0.6119(17) 0.101(7) Uani 0.25 1 d P
O6 O -0.1195(16) 1.2127(15) 1.290(2) 0.135(10) Uani 0.25 1 d P
N1 N 0.4051(2) 0.5555(2) 0.8397(3) 0.0488(10) Uani 1 1 d .
N2 N 0.3936(2) 0.52811(19) 0.6390(3) 0.0384(8) Uani 1 1 d .
N3 N 0.4581(2) 0.6325(2) 0.5415(3) 0.0440(9) Uani 1 1 d .
N4 N 0.1258(2) 0.9836(2) 1.3514(3) 0.0474(10) Uani 1 1 d .
N5 N 0.1160(2) 1.0049(2) 1.1500(3) 0.0383(8) Uani 1 1 d .
N6 N 0.0296(2) 1.1180(2) 1.1065(4) 0.0503(10) Uani 1 1 d .
C1 C 0.3579(3) 0.7636(3) 0.7127(4) 0.0430(10) Uani 1 1 d .
C2 C 0.3143(2) 0.8059(2) 0.7883(3) 0.0387(10) Uani 1 1 d .
C3 C 0.3092(3) 0.7811(2) 0.8890(3) 0.0412(10) Uani 1 1 d .
H3 H 0.3320 0.7369 0.9104 0.049 Uiso 1 1 calc R
C4 C 0.2708(3) 0.8209(2) 0.9590(3) 0.0416(10) Uani 1 1 d .
H4 H 0.2685 0.8031 1.0268 0.050 Uiso 1 1 calc R
C5 C 0.2356(3) 0.8865(2) 0.9305(3) 0.0394(10) Uani 1 1 d .
C6 C 0.2416(3) 0.9125(3) 0.8283(4) 0.0486(12) Uani 1 1 d .
H6 H 0.2189 0.9567 0.8069 0.058 Uiso 1 1 calc R
C7 C 0.2808(3) 0.8732(3) 0.7595(4) 0.0488(12) Uani 1 1 d .
H7 H 0.2851 0.8917 0.6925 0.059 Uiso 1 1 calc R
C8 C 0.1949(3) 0.9288(2) 1.0066(3) 0.0372(10) Uani 1 1 d .
C9 C 0.2052(3) 0.9142(2) 1.1142(3) 0.0384(10) Uani 1 1 d .
H9 H 0.2393 0.8783 1.1394 0.046 Uiso 1 1 calc R
C10 C 0.1652(2) 0.9527(2) 1.1835(3) 0.0363(9) Uani 1 1 d .
C11 C 0.1069(3) 1.0221(2) 1.0478(3) 0.0382(10) Uani 1 1 d .
C12 C 0.1440(3) 0.9837(2) 0.9741(3) 0.0410(10) Uani 1 1 d .
H12 H 0.1347 0.9948 0.9031 0.049 Uiso 1 1 calc R
C13 C 0.1696(3) 0.9396(2) 1.2988(3) 0.0410(10) Uani 1 1 d .
C14 C 0.2151(3) 0.8868(3) 1.3492(4) 0.0571(14) Uani 1 1 d .
H14 H 0.2459 0.8574 1.3119 0.069 Uiso 1 1 calc R
C15 C 0.2140(4) 0.8785(3) 1.4570(4) 0.0677(17) Uani 1 1 d .
H15 H 0.2448 0.8440 1.4932 0.081 Uiso 1 1 calc R
C16 C 0.1670(4) 0.9216(4) 1.5098(4) 0.0688(17) Uani 1 1 d .
H16 H 0.1641 0.9155 1.5815 0.083 Uiso 1 1 calc R
C17 C 0.1244(3) 0.9741(3) 1.4545(4) 0.0612(15) Uani 1 1 d .
H17 H 0.0935 1.0041 1.4905 0.073 Uiso 1 1 calc R
C18 C 0.0544(3) 1.0843(2) 1.0226(4) 0.0431(11) Uani 1 1 d .
C19 C 0.0335(3) 1.1079(3) 0.9216(4) 0.0542(13) Uani 1 1 d .
H19 H 0.0508 1.0840 0.8643 0.065 Uiso 1 1 calc R
C20 C -0.0142(4) 1.1684(3) 0.9075(5) 0.0693(16) Uani 1 1 d .
H20 H -0.0289 1.1856 0.8402 0.083 Uiso 1 1 calc R
C21 C -0.0391(4) 1.2024(3) 0.9931(5) 0.0705(17) Uani 1 1 d .
H21 H -0.0711 1.2427 0.9850 0.085 Uiso 1 1 calc R
C22 C -0.0160(3) 1.1757(3) 1.0906(5) 0.0639(15) Uani 1 1 d .
H22 H -0.0329 1.1989 1.1488 0.077 Uiso 1 1 calc R
C23 C 0.1524(4) 0.1691(3) 0.3353(5) 0.0624(15) Uani 1 1 d .
C24 C 0.1937(3) 0.2313(3) 0.3920(4) 0.0551(13) Uani 1 1 d .
C25 C 0.2552(4) 0.2608(3) 0.3500(5) 0.079(2) Uani 1 1 d .
H25 H 0.2704 0.2413 0.2881 0.094 Uiso 1 1 calc R
C26 C 0.2950(4) 0.3189(3) 0.3977(5) 0.0735(18) Uani 1 1 d .
H26 H 0.3353 0.3389 0.3666 0.088 Uiso 1 1 calc R
C27 C 0.2751(3) 0.3470(3) 0.4911(4) 0.0472(11) Uani 1 1 d .
C28 C 0.2149(3) 0.3157(3) 0.5358(5) 0.0614(14) Uani 1 1 d .
H28 H 0.2019 0.3328 0.6002 0.074 Uiso 1 1 calc R
C29 C 0.1741(3) 0.2593(3) 0.4859(5) 0.0662(16) Uani 1 1 d .
H29 H 0.1329 0.2399 0.5159 0.079 Uiso 1 1 calc R
C30 C 0.3180(3) 0.4096(2) 0.5426(4) 0.0441(11) Uani 1 1 d .
C31 C 0.3561(3) 0.4596(2) 0.4848(4) 0.0435(11) Uani 1 1 d .
H31 H 0.3564 0.4537 0.4126 0.052 Uiso 1 1 calc R
C32 C 0.3934(3) 0.5181(2) 0.5347(3) 0.0378(10) Uani 1 1 d .
C33 C 0.3588(3) 0.4792(2) 0.6962(3) 0.0402(10) Uani 1 1 d .
C34 C 0.3199(3) 0.4204(2) 0.6507(4) 0.0441(11) Uani 1 1 d .
H34 H 0.2951 0.3880 0.6918 0.053 Uiso 1 1 calc R
C35 C 0.3676(3) 0.4942(3) 0.8120(4) 0.0446(11) Uani 1 1 d .
C36 C 0.3401(4) 0.4478(3) 0.8855(4) 0.0642(15) Uani 1 1 d .
H36 H 0.3127 0.4060 0.8643 0.077 Uiso 1 1 calc R
C37 C 0.3542(4) 0.4648(4) 0.9906(5) 0.081(2) Uani 1 1 d .
H37 H 0.3381 0.4339 1.0418 0.098 Uiso 1 1 calc R
C38 C 0.3926(4) 0.5285(4) 1.0184(5) 0.0775(19) Uani 1 1 d .
H38 H 0.4024 0.5415 1.0887 0.093 Uiso 1 1 calc R
C39 C 0.4161(4) 0.5724(3) 0.9414(4) 0.0646(15) Uani 1 1 d .
H39 H 0.4408 0.6159 0.9607 0.078 Uiso 1 1 calc R
C40 C 0.4348(3) 0.5753(2) 0.4810(4) 0.0388(10) Uani 1 1 d .
C41 C 0.4499(3) 0.5708(3) 0.3761(4) 0.0454(11) Uani 1 1 d .
H41 H 0.4344 0.5303 0.3353 0.054 Uiso 1 1 calc R
C42 C 0.4882(3) 0.6274(3) 0.3344(4) 0.0516(12) Uani 1 1 d .
H42 H 0.4984 0.6258 0.2644 0.062 Uiso 1 1 calc R
C43 C 0.5115(3) 0.6864(3) 0.3962(5) 0.0590(14) Uani 1 1 d .
H43 H 0.5379 0.7249 0.3692 0.071 Uiso 1 1 calc R
C44 C 0.4946(3) 0.6872(3) 0.4991(4) 0.0538(12) Uani 1 1 d .
H44 H 0.5094 0.7275 0.5407 0.065 Uiso 1 1 calc R

loop_
_atom_site_aniso_label
_atom_site_aniso_U_11
_atom_site_aniso_U_22
_atom_site_aniso_U_33
_atom_site_aniso_U_23
_atom_site_aniso_U_13
_atom_site_aniso_U_12
Zn1 0.0481(4) 0.0389(3) 0.0434(3) -0.0116(2) 0.0077(2) 0.0004(2)
Zn2 0.0462(4) 0.0459(3) 0.0427(3) -0.0160(2) 0.0046(2) 0.0051(2)
Cl1 0.0546(8) 0.1021(12) 0.0563(8) -0.0034(7) 0.0011(6) -0.0099(8)
Cl2 0.0478(8) 0.1091(12) 0.0500(7) -0.0121(7) 0.0121(6) 0.0025(7)
O1 0.075(3) 0.0432(19) 0.063(2) -0.0081(16) 0.0297(19) 0.0102(17)
O2 0.098(3) 0.062(2) 0.044(2) -0.0005(17) 0.031(2) 0.014(2)
O3 0.071(3) 0.062(3) 0.106(4) -0.026(2) -0.006(3) -0.002(2)
O4 0.102(4) 0.066(3) 0.063(3) -0.022(2) 0.010(2) -0.025(2)
O5 0.17(2) 0.029(7) 0.114(16) 0.015(9) 0.065(15) -0.011(10)
O6 0.13(2) 0.13(2) 0.14(2) -0.076(17) 0.000(17) -0.040(16)
N1 0.056(3) 0.052(2) 0.038(2) -0.0077(17) 0.0061(18) -0.0006(19)
N2 0.045(2) 0.0352(18) 0.0352(19) -0.0058(15) 0.0052(16) 0.0067(16)
N3 0.051(2) 0.036(2) 0.046(2) -0.0036(16) 0.0086(18) 0.0033(17)
N4 0.049(2) 0.054(2) 0.041(2) -0.0061(17) 0.0085(17) 0.0112(19)
N5 0.042(2) 0.0400(19) 0.0333(19) -0.0089(15) 0.0029(15) -0.0018(16)
N6 0.050(2) 0.044(2) 0.058(3) -0.0113(18) 0.006(2) 0.0067(18)
C1 0.042(3) 0.048(3) 0.040(2) -0.011(2) 0.007(2) 0.001(2)
C2 0.038(2) 0.043(2) 0.035(2) -0.0122(18) 0.0017(18) 0.0016(19)
C3 0.051(3) 0.031(2) 0.041(2) -0.0026(18) 0.008(2) 0.0032(19)
C4 0.055(3) 0.034(2) 0.036(2) -0.0026(17) 0.011(2) 0.004(2)
C5 0.040(2) 0.046(2) 0.032(2) -0.0099(18) 0.0021(18) -0.0011(19)
C6 0.057(3) 0.051(3) 0.038(2) -0.003(2) 0.003(2) 0.021(2)
C7 0.062(3) 0.057(3) 0.028(2) 0.0001(19) 0.005(2) 0.011(2)
C8 0.043(2) 0.032(2) 0.037(2) -0.0102(16) 0.0058(19) -0.0003(18)
C9 0.045(3) 0.036(2) 0.035(2) -0.0058(17) 0.0046(19) 0.0026(19)
C10 0.039(2) 0.035(2) 0.035(2) -0.0070(17) 0.0030(18) -0.0023(18)
C11 0.040(2) 0.037(2) 0.038(2) -0.0087(17) 0.0031(18) -0.0021(18)
C12 0.048(3) 0.042(2) 0.033(2) -0.0058(18) 0.0052(19) 0.003(2)
C13 0.045(3) 0.045(2) 0.034(2) -0.0075(18) 0.0081(19) -0.001(2)
C14 0.071(4) 0.064(3) 0.038(3) -0.001(2) 0.014(2) 0.021(3)
C15 0.079(4) 0.082(4) 0.044(3) 0.007(3) 0.015(3) 0.036(3)
C16 0.087(4) 0.087(4) 0.034(3) 0.000(3) 0.014(3) 0.027(3)
C17 0.066(4) 0.084(4) 0.035(3) -0.006(2) 0.015(2) 0.029(3)
C18 0.042(3) 0.040(2) 0.047(3) -0.0075(19) 0.000(2) 0.0007(19)
C19 0.058(3) 0.051(3) 0.053(3) -0.004(2) 0.000(2) 0.010(2)
C20 0.076(4) 0.061(3) 0.068(4) 0.009(3) -0.011(3) 0.018(3)
C21 0.067(4) 0.057(3) 0.086(4) -0.007(3) 0.002(3) 0.020(3)
C22 0.062(4) 0.056(3) 0.073(4) -0.016(3) 0.007(3) 0.018(3)
C23 0.072(4) 0.046(3) 0.068(4) -0.002(3) -0.003(3) 0.001(3)
C24 0.060(3) 0.042(3) 0.061(3) -0.008(2) -0.006(3) -0.003(2)
C25 0.116(6) 0.066(4) 0.057(3) -0.024(3) 0.022(4) -0.029(4)
C26 0.095(5) 0.065(4) 0.063(4) -0.019(3) 0.022(3) -0.029(3)
C27 0.052(3) 0.039(2) 0.050(3) -0.008(2) 0.000(2) 0.003(2)
C28 0.058(3) 0.059(3) 0.068(4) -0.025(3) 0.010(3) -0.002(3)
C29 0.062(4) 0.051(3) 0.087(4) -0.018(3) 0.016(3) -0.006(3)
C30 0.048(3) 0.036(2) 0.048(3) -0.0067(19) 0.003(2) 0.004(2)
C31 0.056(3) 0.038(2) 0.036(2) -0.0062(18) 0.001(2) 0.009(2)
C32 0.043(2) 0.036(2) 0.034(2) -0.0043(17) 0.0049(18) 0.0082(18)
C33 0.046(3) 0.039(2) 0.036(2) -0.0040(18) 0.0033(19) 0.0074(19)
C34 0.052(3) 0.036(2) 0.044(3) -0.0026(19) 0.007(2) -0.001(2)
C35 0.050(3) 0.048(3) 0.036(2) -0.0011(19) 0.004(2) 0.004(2)
C36 0.082(4) 0.065(3) 0.046(3) 0.002(2) 0.006(3) -0.013(3)
C37 0.100(5) 0.101(5) 0.044(3) 0.015(3) 0.010(3) -0.019(4)
C38 0.094(5) 0.098(5) 0.038(3) -0.009(3) -0.001(3) -0.008(4)
C39 0.075(4) 0.076(4) 0.043(3) -0.015(3) 0.006(3) -0.010(3)
C40 0.040(2) 0.036(2) 0.041(2) -0.0005(17) 0.0052(19) 0.0067(18)
C41 0.047(3) 0.046(3) 0.043(3) 0.0008(19) 0.002(2) 0.011(2)
C42 0.053(3) 0.060(3) 0.043(3) 0.008(2) 0.008(2) 0.013(2)
C43 0.054(3) 0.056(3) 0.068(4) 0.016(3) 0.013(3) 0.005(3)
C44 0.056(3) 0.049(3) 0.057(3) 0.003(2) 0.008(2) -0.002(2)

loop_
_atom_type_symbol
_atom_type_description
_atom_type_scat_dispersion_real
_atom_type_scat_dispersion_imag
_atom_type_scat_source
C C 0.0033 0.0016 'International Tables Vol C Tables 4.2.6.8 and 6.1.1.4'
H H 0.0000 0.0000 'International Tables Vol C Tables 4.2.6.8 and 6.1.1.4'
N N 0.0061 0.0033 'International Tables Vol C Tables 4.2.6.8 and 6.1.1.4'
O O 0.0106 0.0060 'International Tables Vol C Tables 4.2.6.8 and 6.1.1.4'
Zn Zn 0.2839 1.4301 'International Tables Vol C Tables 4.2.6.8 and 6.1.1.4'
Cl Cl 0.1484 0.1585 'International Tables Vol C Tables 4.2.6.8 and 6.1.1.4'

loop_
_geom_angle_atom_site_label_1
_geom_angle_atom_site_label_2
_geom_angle_atom_site_label_3
_geom_angle
_geom_angle_site_symmetry_1
_geom_angle_site_symmetry_3
O1 Zn1 N2 113.60(16) . .
O1 Zn1 N3 107.23(15) . .
N2 Zn1 N3 75.35(14) . .
O1 Zn1 N1 88.29(16) . .
N2 Zn1 N1 74.21(14) . .
N3 Zn1 N1 149.35(14) . .
O1 Zn1 Cl1 120.53(13) . .
N2 Zn1 Cl1 124.67(11) . .
N3 Zn1 Cl1 98.14(12) . .
N1 Zn1 Cl1 96.12(12) . .
O3 Zn2 N5 138.15(18) 1_566 .
O3 Zn2 N4 97.19(17) 1_566 .
N5 Zn2 N4 74.89(14) . .
O3 Zn2 N6 104.93(18) 1_566 .
N5 Zn2 N6 74.68(14) . .
N4 Zn2 N6 149.56(15) . .
O3 Zn2 Cl2 105.03(16) 1_566 .
N5 Zn2 Cl2 116.66(11) . .
N4 Zn2 Cl2 97.30(13) . .
N6 Zn2 Cl2 96.86(12) . .
O3 Zn2 O4 56.65(18) 1_566 1_566
N5 Zn2 O4 81.59(15) . 1_566
N4 Zn2 O4 85.35(17) . 1_566
N6 Zn2 O4 89.56(16) . 1_566
Cl2 Zn2 O4 161.66(11) . 1_566
O3 Zn2 C23 28.64(19) 1_566 1_566
N5 Zn2 C23 109.58(19) . 1_566
N4 Zn2 C23 91.60(17) . 1_566
N6 Zn2 C23 97.84(17) . 1_566
Cl2 Zn2 C23 133.66(16) . 1_566
O4 Zn2 C23 28.01(17) 1_566 1_566
C1 O1 Zn1 134.3(3) . .
C23 O3 Zn2 100.1(4) . 1_544
C23 O4 Zn2 81.2(4) . 1_544
C35 N1 C39 118.4(5) . .
C35 N1 Zn1 115.6(3) . .
C39 N1 Zn1 125.9(4) . .
C33 N2 C32 119.5(4) . .
C33 N2 Zn1 121.0(3) . .
C32 N2 Zn1 119.5(3) . .
C44 N3 C40 118.8(4) . .
C44 N3 Zn1 125.1(3) . .
C40 N3 Zn1 115.8(3) . .
C17 N4 C13 118.9(4) . .
C17 N4 Zn2 124.8(3) . .
C13 N4 Zn2 116.3(3) . .
C10 N5 C11 119.7(4) . .
C10 N5 Zn2 119.7(3) . .
C11 N5 Zn2 120.2(3) . .
C22 N6 C18 118.7(5) . .
C22 N6 Zn2 125.4(4) . .
C18 N6 Zn2 115.8(3) . .
O2 C1 O1 126.2(4) . .
O2 C1 C2 120.5(4) . .
O1 C1 C2 113.3(4) . .
C3 C2 C7 118.0(4) . .
C3 C2 C1 121.0(4) . .
C7 C2 C1 120.9(4) . .
C2 C3 C4 121.0(4) . .
C2 C3 H3 119.5 . .
C4 C3 H3 119.5 . .
C3 C4 C5 121.5(4) . .
C3 C4 H4 119.2 . .
C5 C4 H4 119.2 . .
C4 C5 C6 117.7(4) . .
C4 C5 C8 120.9(4) . .
C6 C5 C8 121.3(4) . .
C7 C6 C5 120.5(4) . .
C7 C6 H6 119.8 . .
C5 C6 H6 119.8 . .
C6 C7 C2 121.3(4) . .
C6 C7 H7 119.4 . .
C2 C7 H7 119.4 . .
C12 C8 C9 117.0(4) . .
C12 C8 C5 121.7(4) . .
C9 C8 C5 121.3(4) . .
C10 C9 C8 120.5(4) . .
C10 C9 H9 119.8 . .
C8 C9 H9 119.8 . .
N5 C10 C9 121.3(4) . .
N5 C10 C13 113.8(4) . .
C9 C10 C13 124.8(4) . .
N5 C11 C12 121.4(4) . .
N5 C11 C18 114.0(4) . .
C12 C11 C18 124.6(4) . .
C8 C12 C11 120.0(4) . .
C8 C12 H12 120.0 . .
C11 C12 H12 120.0 . .
N4 C13 C14 121.8(4) . .
N4 C13 C10 114.8(4) . .
C14 C13 C10 123.4(4) . .
C13 C14 C15 118.5(5) . .
C13 C14 H14 120.8 . .
C15 C14 H14 120.8 . .
C16 C15 C14 119.6(5) . .
C16 C15 H15 120.2 . .
C14 C15 H15 120.2 . .
C15 C16 C17 118.6(5) . .
C15 C16 H16 120.7 . .
C17 C16 H16 120.7 . .
N4 C17 C16 122.6(5) . .
N4 C17 H17 118.7 . .
C16 C17 H17 118.7 . .
N6 C18 C19 121.5(4) . .
N6 C18 C11 115.0(4) . .
C19 C18 C11 123.4(4) . .
C18 C19 C20 118.4(5) . .
C18 C19 H19 120.8 . .
C20 C19 H19 120.8 . .
C21 C20 C19 119.7(6) . .
C21 C20 H20 120.1 . .
C19 C20 H20 120.1 . .
C22 C21 C20 118.4(5) . .
C22 C21 H21 120.8 . .
C20 C21 H21 120.8 . .
N6 C22 C21 123.3(5) . .
N6 C22 H22 118.4 . .
C21 C22 H22 118.4 . .
O4 C23 O3 122.1(6) . .
O4 C23 C24 119.4(6) . .
O3 C23 C24 118.5(6) . .
O4 C23 Zn2 70.8(3) . 1_544
O3 C23 Zn2 51.3(3) . 1_544
C24 C23 Zn2 169.8(5) . 1_544
C25 C24 C29 118.2(5) . .
C25 C24 C23 118.8(5) . .
C29 C24 C23 123.0(6) . .
C24 C25 C26 121.5(6) . .
C24 C25 H25 119.3 . .
C26 C25 H25 119.3 . .
C27 C26 C25 120.2(6) . .
C27 C26 H26 119.9 . .
C25 C26 H26 119.9 . .
C26 C27 C28 118.5(5) . .
C26 C27 C30 120.2(5) . .
C28 C27 C30 121.2(5) . .
C29 C28 C27 120.8(5) . .
C29 C28 H28 119.6 . .
C27 C28 H28 119.6 . .
C24 C29 C28 120.7(6) . .
C24 C29 H29 119.7 . .
C28 C29 H29 119.7 . .
C31 C30 C34 117.8(4) . .
C31 C30 C27 121.5(4) . .
C34 C30 C27 120.6(4) . .
C32 C31 C30 119.9(4) . .
C32 C31 H31 120.0 . .
C30 C31 H31 120.0 . .
N2 C32 C31 121.3(4) . .
N2 C32 C40 114.2(4) . .
C31 C32 C40 124.6(4) . .
N2 C33 C34 121.9(4) . .
N2 C33 C35 114.0(4) . .
C34 C33 C35 124.1(4) . .
C33 C34 C30 119.6(4) . .
C33 C34 H34 120.2 . .
C30 C34 H34 120.2 . .
N1 C35 C36 122.1(5) . .
N1 C35 C33 114.7(4) . .
C36 C35 C33 123.2(5) . .
C37 C36 C35 118.6(6) . .
C37 C36 H36 120.7 . .
C35 C36 H36 120.7 . .
C38 C37 C36 118.8(6) . .
C38 C37 H37 120.6 . .
C36 C37 H37 120.6 . .
C39 C38 C37 119.1(5) . .
C39 C38 H38 120.5 . .
C37 C38 H38 120.5 . .
N1 C39 C38 122.9(6) . .
N1 C39 H39 118.6 . .
C38 C39 H39 118.6 . .
N3 C40 C41 121.5(4) . .
N3 C40 C32 114.7(4) . .
C41 C40 C32 123.7(4) . .
C42 C41 C40 118.6(5) . .
C42 C41 H41 120.7 . .
C40 C41 H41 120.7 . .
C41 C42 C43 119.9(5) . .
C41 C42 H42 120.0 . .
C43 C42 H42 120.0 . .
C42 C43 C44 118.4(5) . .
C42 C43 H43 120.8 . .
C44 C43 H43 120.8 . .
N3 C44 C43 122.7(5) . .
N3 C44 H44 118.6 . .
C43 C44 H44 118.6 . .

loop_
_geom_bond_atom_site_label_1
_geom_bond_atom_site_label_2
_geom_bond_distance
_geom_bond_site_symmetry_2
Zn1 O1 1.947(3) .
Zn1 N2 2.077(4) .
Zn1 N3 2.174(4) .
Zn1 N1 2.233(4) .
Zn1 Cl1 2.2420(15) .
Zn2 O3 2.047(4) 1_566
Zn2 N5 2.094(4) .
Zn2 N4 2.170(4) .
Zn2 N6 2.194(5) .
Zn2 Cl2 2.2810(16) .
Zn2 O4 2.468(5) 1_566
Zn2 C23 2.583(6) 1_566
O1 C1 1.273(6) .
O2 C1 1.219(6) .
O3 C23 1.257(8) .
O3 Zn2 2.047(4) 1_544
O4 C23 1.227(7) .
O4 Zn2 2.468(5) 1_544
N1 C35 1.332(6) .
N1 C39 1.332(7) .
N2 C33 1.341(6) .
N2 C32 1.344(5) .
N3 C44 1.333(6) .
N3 C40 1.341(6) .
N4 C17 1.332(6) .
N4 C13 1.344(6) .
N5 C10 1.337(6) .
N5 C11 1.339(6) .
N6 C22 1.331(7) .
N6 C18 1.347(6) .
C1 C2 1.509(6) .
C2 C3 1.376(6) .
C2 C7 1.397(6) .
C3 C4 1.382(6) .
C3 H3 0.9300 .
C4 C5 1.383(6) .
C4 H4 0.9300 .
C5 C6 1.403(7) .
C5 C8 1.484(6) .
C6 C7 1.377(7) .
C6 H6 0.9300 .
C7 H7 0.9300 .
C8 C12 1.388(6) .
C8 C9 1.396(6) .
C9 C10 1.381(6) .
C9 H9 0.9300 .
C10 C13 1.489(6) .
C11 C12 1.390(6) .
C11 C18 1.485(6) .
C12 H12 0.9300 .
C13 C14 1.378(7) .
C14 C15 1.388(7) .
C14 H14 0.9300 .
C15 C16 1.371(8) .
C15 H15 0.9300 .
C16 C17 1.374(8) .
C16 H16 0.9300 .
C17 H17 0.9300 .
C18 C19 1.378(7) .
C19 C20 1.393(8) .
C19 H19 0.9300 .
C20 C21 1.367(9) .
C20 H20 0.9300 .
C21 C22 1.366(9) .
C21 H21 0.9300 .
C22 H22 0.9300 .
C23 C24 1.499(7) .
C23 Zn2 2.583(6) 1_544
C24 C25 1.377(9) .
C24 C29 1.380(8) .
C25 C26 1.382(8) .
C25 H25 0.9300 .
C26 C27 1.376(8) .
C26 H26 0.9300 .
C27 C28 1.387(8) .
C27 C30 1.491(6) .
C28 C29 1.380(8) .
C28 H28 0.9300 .
C29 H29 0.9300 .
C30 C31 1.390(7) .
C30 C34 1.393(7) .
C31 C32 1.380(6) .
C31 H31 0.9300 .
C32 C40 1.483(6) .
C33 C34 1.376(6) .
C33 C35 1.499(6) .
C34 H34 0.9300 .
C35 C36 1.388(7) .
C36 C37 1.379(8) .
C36 H36 0.9300 .
C37 C38 1.376(10) .
C37 H37 0.9300 .
C38 C39 1.363(9) .
C38 H38 0.9300 .
C39 H39 0.9300 .
C40 C41 1.395(7) .
C41 C42 1.371(7) .
C41 H41 0.9300 .
C42 C43 1.375(8) .
C42 H42 0.9300 .
C43 C44 1.376(8) .
C43 H43 0.9300 .
C44 H44 0.9300 .
